data_4102664
loop_
_publ_author_name
'W. Chadwick Ellis'
'Camly T. Tran'
'Riddhi Roy'
'Marte Rusten'
'Andreas Fischer'
'Alexander D. Ryabov'
'Bruce Blumberg'
'Terrence J. Collins'

_publ_contact_author_address
;
Department of Chemistry
Carnegie Mellon University
4400 Fifth Avenue
Pittsburgh
PA 15213
USA
;
_publ_contact_author_name 'Terrence J. Collins'
_publ_section_title
;
 Designing Green Oxidation Catalysts for Purifying Environmental Waters
;
_journal_name_full 'Journal of the American Chemical Society'
_journal_page_first 9774
_journal_page_last 9781
_journal_paper_doi 10.1021/ja102524v
_journal_volume 132
_journal_year 2010
_chemical_compound_source 'Local laboratory'
_chemical_formula_moiety 'C55 H42 Cl4 Fe N5 O6 P2'
_chemical_formula_sum 'C55 H42 Cl4 Fe N5 O6 P2'
_chemical_formula_weight 1128.577
_chemical_name_systematic
;
 ?
;
_space_group_IT_number 2
_symmetry_cell_setting triclinic
_symmetry_space_group_name_Hall '-P 1'
_symmetry_space_group_name_H-M 'P -1'
_atom_sites_solution_primary direct
_atom_sites_solution_secondary difmap
_audit_update_record
;
2010-03-17 # Formatted by publCIF
;
_cell_angle_alpha 116.991(8)
_cell_angle_beta 99.824(9)
_cell_angle_gamma 94.007(9)
_cell_formula_units_Z 2
_cell_length_a 10.7084(9)
_cell_length_b 16.545(2)
_cell_length_c 16.912(2)
_cell_measurement_reflns_used 139
_cell_measurement_temperature 299
_cell_measurement_theta_max 20.9
_cell_measurement_theta_min 4.8
_cell_volume 2593.5(5)
_computing_cell_refinement Dirax
_computing_data_collection Collect
_computing_data_reduction EvalCCD
_computing_structure_refinement 'SHELXL-97 (Sheldrick, 1997)'
_computing_structure_solution SHELXS-97
_diffrn_ambient_temperature 299
_diffrn_measured_fraction_theta_full 0.990
_diffrn_measured_fraction_theta_max 0.990
_diffrn_measurement_device 'Bruyker-Nonius KappaCCD'
_diffrn_measurement_method '\f & \w'
_diffrn_radiation_source 'fine-focus sealed tube'
_diffrn_radiation_type ' MoK\a'
_diffrn_radiation_wavelength_id all
_diffrn_reflns_av_R_equivalents 0.045
_diffrn_reflns_av_sigmaI/netI 0.046
_diffrn_reflns_limit_h_max 13
_diffrn_reflns_limit_h_min -12
_diffrn_reflns_limit_k_max 20
_diffrn_reflns_limit_k_min -21
_diffrn_reflns_limit_l_max 21
_diffrn_reflns_limit_l_min -21
_diffrn_reflns_number 55025
_diffrn_reflns_theta_full 27.5
_diffrn_reflns_theta_max 27.5
_diffrn_reflns_theta_min 4.5
_exptl_absorpt_coefficient_mu 0.615
_exptl_absorpt_correction_T_max 0.884
_exptl_absorpt_correction_T_min 0.736
_exptl_absorpt_correction_type multi-scan
_exptl_crystal_colour brown
_exptl_crystal_density_diffrn 1.445
_exptl_crystal_density_method 'not measured'
_exptl_crystal_description block
_exptl_crystal_F_000 1158
_exptl_crystal_size_max 0.37
_exptl_crystal_size_mid 0.29
_exptl_crystal_size_min 0.20
_refine_diff_density_max 0.703
_refine_diff_density_min -0.537
_refine_diff_density_rms 0.056
_refine_ls_extinction_method none
_refine_ls_goodness_of_fit_ref 1.036
_refine_ls_hydrogen_treatment mixed
_refine_ls_matrix_type full
_refine_ls_number_parameters 670
_refine_ls_number_reflns 11780
_refine_ls_number_restraints 3
_refine_ls_restrained_S_all 1.036
_refine_ls_R_factor_all 0.0888
_refine_ls_R_factor_gt 0.0462
_refine_ls_shift/su_max 0.001
_refine_ls_shift/su_mean <0.001
_refine_ls_structure_factor_coef Fsqd
_refine_ls_weighting_details 'calc w=1/[\s^2^(Fo^2^)+(0.0382P)^2^+2.2043P] where P=(Fo^2^+2Fc^2^)/3'
_refine_ls_weighting_scheme calc
_refine_ls_wR_factor_gt 0.0957
_refine_ls_wR_factor_ref 0.1144
_reflns_number_gt 7777
_reflns_number_total 11780
_reflns_threshold_expression I>2\s(I)
_cod_data_source_file ja102524v_si_001.cif
_cod_data_source_block I
_cod_database_code 4102664

loop_
_symmetry_equiv_pos_as_xyz
+X,+Y,+Z
-X,-Y,-Z

loop_
_atom_site_label
_atom_site_type_symbol
_atom_site_fract_x
_atom_site_fract_y
_atom_site_fract_z
_atom_site_U_iso_or_equiv
_atom_site_adp_type
_atom_site_occupancy
_atom_site_symmetry_multiplicity
_atom_site_calc_flag
_atom_site_refinement_flags
Fe1 Fe 0.72208(3) 0.87377(3) 0.38845(2) 0.03344(10) Uani 1 1 d .
P2 P 0.94298(7) 1.30648(5) 1.31254(5) 0.03673(16) Uani 1 1 d .
C1 C 0.6683(3) 1.4682(2) 1.2766(2) 0.0556(8) Uani 1 1 d .
C2 C 0.5599(4) 1.4762(3) 1.2245(3) 0.0933(15) Uani 1 1 d .
C3 C 0.4880(6) 1.5425(5) 1.2665(5) 0.124(2) Uani 1 1 d .
C4 C 0.5210(6) 1.5985(3) 1.3580(6) 0.124(3) Uani 1 1 d .
C5 C 0.6245(5) 1.5897(3) 1.4090(4) 0.1089(19) Uani 1 1 d .
C6 C 0.6993(4) 1.5236(2) 1.3691(3) 0.0726(11) Uani 1 1 d .
C7 C 0.8713(3) 1.4547(2) 1.1824(2) 0.0487(7) Uani 1 1 d .
C8 C 0.9851(4) 1.4299(3) 1.1620(3) 0.0775(11) Uani 1 1 d .
C9 C 1.0589(4) 1.4755(3) 1.1312(3) 0.0867(13) Uani 1 1 d .
C10 C 1.0216(4) 1.5477(3) 1.1224(3) 0.0783(11) Uani 1 1 d .
C11 C 0.9107(5) 1.5754(3) 1.1439(4) 0.1020(16) Uani 1 1 d .
C12 C 0.8356(4) 1.5296(3) 1.1749(3) 0.0845(13) Uani 1 1 d .
C13 C 0.6799(3) 1.2919(2) 1.12685(19) 0.0431(6) Uani 1 1 d .
C14 C 0.6870(3) 1.2669(2) 1.0381(2) 0.0557(8) Uani 1 1 d .
C15 C 0.6179(4) 1.1839(3) 0.9687(2) 0.0707(10) Uani 1 1 d .
C16 C 0.5414(4) 1.1283(3) 0.9864(3) 0.0732(10) Uani 1 1 d .
C17 C 0.5313(4) 1.1534(3) 1.0743(3) 0.0713(10) Uani 1 1 d .
C18 C 0.6009(3) 1.2346(2) 1.1439(2) 0.0576(8) Uani 1 1 d .
C19 C 0.9247(3) 1.31183(17) 1.41789(17) 0.0394(6) Uani 1 1 d .
C20 C 1.0274(3) 1.3120(2) 1.4798(2) 0.0528(7) Uani 1 1 d .
C21 C 1.0089(4) 1.3146(2) 1.5603(2) 0.0680(10) Uani 1 1 d .
C22 C 0.8889(5) 1.3142(2) 1.5767(3) 0.0749(12) Uani 1 1 d .
C23 C 0.7868(4) 1.3124(2) 1.5150(3) 0.0738(11) Uani 1 1 d .
C24 C 0.8040(3) 1.3133(2) 1.4367(2) 0.0572(8) Uani 1 1 d .
C25 C 1.1101(3) 1.34125(19) 1.32506(19) 0.0435(6) Uani 1 1 d .
C26 C 1.1887(3) 1.2784(2) 1.2883(3) 0.0616(9) Uani 1 1 d .
C27 C 1.3171(4) 1.3067(3) 1.3002(3) 0.0808(12) Uani 1 1 d .
C28 C 1.3689(4) 1.3976(3) 1.3511(4) 0.1017(16) Uani 1 1 d .
C29 C 1.2925(4) 1.4608(3) 1.3888(4) 0.120(2) Uani 1 1 d .
C30 C 1.1637(4) 1.4332(2) 1.3761(3) 0.0810(12) Uani 1 1 d .
C31 C 0.9001(3) 1.18808(17) 1.22662(18) 0.0397(6) Uani 1 1 d .
C32 C 0.9105(3) 1.1644(2) 1.1384(2) 0.0543(8) Uani 1 1 d .
C33 C 0.8767(4) 1.0743(2) 1.0712(2) 0.0696(10) Uani 1 1 d .
C34 C 0.8336(4) 1.0071(2) 1.0909(3) 0.0753(11) Uani 1 1 d .
C35 C 0.8241(4) 1.0292(2) 1.1775(3) 0.0666(9) Uani 1 1 d .
C36 C 0.8578(3) 1.11989(19) 1.2463(2) 0.0496(7) Uani 1 1 d .
C37 C 0.6213(2) 0.86606(17) 0.52549(17) 0.0351(5) Uani 1 1 d .
C38 C 0.5424(3) 0.86617(18) 0.58229(18) 0.0404(6) Uani 1 1 d .
C39 C 0.5941(3) 0.89336(19) 0.67249(19) 0.0438(7) Uani 1 1 d .
C40 C 0.7243(3) 0.92031(18) 0.70788(17) 0.0425(6) Uani 1 1 d .
C41 C 0.8070(3) 0.91841(18) 0.65253(18) 0.0402(6) Uani 1 1 d .
C42 C 0.7558(2) 0.89157(17) 0.56185(17) 0.0342(5) Uani 1 1 d .
C43 C 0.9522(2) 0.89961(17) 0.50488(18) 0.0355(6) Uani 1 1 d .
C44 C 0.9840(2) 0.88085(17) 0.41286(18) 0.0359(6) Uani 1 1 d .
C45 C 0.8622(2) 0.83019(17) 0.25561(17) 0.0352(6) Uani 1 1 d .
C46 C 0.9601(3) 0.82793(18) 0.21138(18) 0.0395(6) Uani 1 1 d .
C47 C 0.9300(3) 0.79631(19) 0.11837(19) 0.0423(6) Uani 1 1 d .
C48 C 0.8038(3) 0.76749(19) 0.07034(18) 0.0428(6) Uani 1 1 d .
C49 C 0.7048(3) 0.76920(18) 0.11372(18) 0.0406(6) Uani 1 1 d .
C50 C 0.7327(2) 0.80087(17) 0.20695(17) 0.0348(5) Uani 1 1 d .
C51 C 0.5200(2) 0.76712(17) 0.22787(18) 0.0365(6) Uani 1 1 d .
C52 C 0.4234(2) 0.80145(18) 0.28918(18) 0.0357(6) Uani 1 1 d .
C53 C 0.4610(2) 0.8103(2) 0.3845(2) 0.0465(7) Uani 1 1 d .
C54 C 0.4070(3) 0.89789(19) 0.3025(2) 0.0468(7) Uani 1 1 d .
C55 C 0.2939(3) 0.7374(2) 0.2402(2) 0.0524(7) Uani 1 1 d .
Cl1 Cl 0.48828(9) 0.89726(6) 0.74083(6) 0.0674(2) Uani 1 1 d .
Cl2 Cl 0.78801(9) 0.95929(6) 0.82292(5) 0.0643(2) Uani 1 1 d .
Cl3 Cl 1.05436(8) 0.79348(7) 0.06397(6) 0.0655(2) Uani 1 1 d .
Cl4 Cl 0.76431(9) 0.72989(7) -0.04648(5) 0.0671(2) Uani 1 1 d .
N1 N 0.8595(2) 1.37325(16) 1.29446(16) 0.0489(6) Uani 1 1 d .
N2 N 0.82364(19) 0.88773(15) 0.49685(14) 0.0358(5) Uani 1 1 d .
N3 N 0.87518(19) 0.86033(15) 0.34895(14) 0.0359(5) Uani 1 1 d .
N4 N 0.64246(19) 0.81265(14) 0.26256(14) 0.0356(5) Uani 1 1 d .
N5 N 0.58340(19) 0.84671(14) 0.43320(14) 0.0348(5) Uani 1 1 d .
O1 O 1.03651(17) 0.92001(13) 0.57281(12) 0.0428(4) Uani 1 1 d .
O2 O 1.09447(17) 0.88388(14) 0.40398(13) 0.0458(5) Uani 1 1 d .
O3 O 0.4811(2) 0.70471(15) 0.14997(15) 0.0620(6) Uani 1 1 d .
O4 O 0.3779(2) 0.7858(3) 0.4130(2) 0.1202(14) Uani 1 1 d .
O5 O 0.72345(17) 1.01357(13) 0.42539(13) 0.0423(4) Uani 1 1 d D
O6 O 0.3145(12) 0.5347(8) 0.0559(8) 0.177(4) Uani 0.40 1 d P
O7 O 0.4099(14) 0.4851(9) 0.0124(10) 0.177(4) Uani 0.35 1 d P
O8 O 0.5183(19) 0.5333(12) 0.0443(13) 0.177(4) Uani 0.25 1 d P
P1 P 0.77571(7) 1.39389(5) 1.22268(5) 0.04242(17) Uani 1 1 d .
H2 H 0.5360 1.4371 1.1620 0.112 Uiso 1 1 d R
H3 H 0.4161 1.5489 1.2317 0.149 Uiso 1 1 d R
H4 H 0.4718 1.6433 1.3850 0.149 Uiso 1 1 d R
H5 H 0.6459 1.6284 1.4716 0.131 Uiso 1 1 d R
H6 H 0.7694 1.5166 1.4049 0.087 Uiso 1 1 d R
H8 H 1.0131 1.3810 1.1690 0.093 Uiso 1 1 d R
H9 H 1.1357 1.4569 1.1168 0.104 Uiso 1 1 d R
H10 H 1.0717 1.5780 1.1009 0.094 Uiso 1 1 d R
H11 H 0.8852 1.6255 1.1384 0.122 Uiso 1 1 d R
H12 H 0.7605 1.5500 1.1912 0.101 Uiso 1 1 d R
H14 H 0.7376 1.3054 1.0252 0.067 Uiso 1 1 d R
H15 H 0.6242 1.1660 0.9090 0.085 Uiso 1 1 d R
H16 H 0.4952 1.0728 0.9388 0.088 Uiso 1 1 d R
H17 H 0.4777 1.1155 1.0861 0.086 Uiso 1 1 d R
H18 H 0.5952 1.2516 1.2035 0.069 Uiso 1 1 d R
H20 H 1.1090 1.3107 1.4678 0.063 Uiso 1 1 d R
H21 H 1.0783 1.3162 1.6027 0.082 Uiso 1 1 d R
H22 H 0.8764 1.3155 1.6303 0.090 Uiso 1 1 d R
H23 H 0.7048 1.3103 1.5260 0.089 Uiso 1 1 d R
H24 H 0.7345 1.3150 1.3964 0.069 Uiso 1 1 d R
H26 H 1.1545 1.2161 1.2550 0.074 Uiso 1 1 calc R
H27 H 1.3689 1.2638 1.2735 0.097 Uiso 1 1 calc R
H28 H 1.4564 1.4166 1.3601 0.122 Uiso 1 1 calc R
H29 H 1.3279 1.5229 1.4233 0.144 Uiso 1 1 calc R
H30 H 1.1122 1.4767 1.4019 0.097 Uiso 1 1 calc R
H32 H 0.9404 1.2095 1.1246 0.065 Uiso 1 1 d R
H33 H 0.8832 1.0588 1.0121 0.084 Uiso 1 1 d R
H34 H 0.8105 0.9463 1.0451 0.090 Uiso 1 1 d R
H35 H 0.7949 0.9834 1.1906 0.080 Uiso 1 1 d R
H36 H 0.8519 1.1345 1.3054 0.060 Uiso 1 1 d R
H38 H 0.4541 0.8478 0.5594 0.049 Uiso 1 1 d R
H41 H 0.8954 0.9349 0.6760 0.048 Uiso 1 1 d R
H46 H 1.0453 0.8475 0.2439 0.047 Uiso 1 1 d R
H49 H 0.6200 0.7492 0.0805 0.049 Uiso 1 1 d R
H54A H 0.3467 0.9212 0.3400 0.056 Uiso 1 1 d R
H54B H 0.3756 0.8946 0.2442 0.056 Uiso 1 1 d R
H54C H 0.4884 0.9382 0.3314 0.056 Uiso 1 1 d R
H55A H 0.3036 0.6764 0.2297 0.063 Uiso 1 1 d R
H55B H 0.2641 0.7366 0.1829 0.063 Uiso 1 1 d R
H55C H 0.2326 0.7592 0.2773 0.063 Uiso 1 1 d R
H5A H 0.795(2) 1.035(2) 0.424(2) 0.063 Uiso 1 1 d D
H5B H 0.714(3) 1.042(2) 0.4756(14) 0.063 Uiso 1 1 d D

loop_
_atom_site_aniso_label
_atom_site_aniso_U_11
_atom_site_aniso_U_22
_atom_site_aniso_U_33
_atom_site_aniso_U_23
_atom_site_aniso_U_13
_atom_site_aniso_U_12
Fe1 0.02923(19) 0.0423(2) 0.0330(2) 0.01993(17) 0.01104(15) 0.00686(15)
P2 0.0467(4) 0.0321(3) 0.0339(4) 0.0164(3) 0.0126(3) 0.0077(3)
C1 0.067(2) 0.0491(18) 0.077(2) 0.0406(17) 0.0430(18) 0.0278(15)
C2 0.101(3) 0.126(4) 0.115(4) 0.089(3) 0.062(3) 0.077(3)
C3 0.124(4) 0.151(5) 0.200(7) 0.134(5) 0.107(5) 0.105(4)
C4 0.128(5) 0.070(3) 0.233(8) 0.083(4) 0.135(6) 0.059(3)
C5 0.102(4) 0.051(2) 0.142(5) 0.002(3) 0.081(4) 0.005(2)
C6 0.069(2) 0.052(2) 0.082(3) 0.0119(19) 0.040(2) 0.0078(17)
C7 0.0603(18) 0.0439(16) 0.0536(17) 0.0288(14) 0.0236(15) 0.0135(14)
C8 0.073(2) 0.090(3) 0.117(3) 0.077(3) 0.051(2) 0.032(2)
C9 0.073(3) 0.108(3) 0.113(3) 0.072(3) 0.046(2) 0.016(2)
C10 0.092(3) 0.071(3) 0.073(2) 0.038(2) 0.023(2) -0.019(2)
C11 0.130(4) 0.077(3) 0.148(5) 0.082(3) 0.061(4) 0.026(3)
C12 0.101(3) 0.076(3) 0.123(4) 0.072(3) 0.058(3) 0.037(2)
C13 0.0471(16) 0.0511(16) 0.0439(15) 0.0296(14) 0.0164(13) 0.0187(13)
C14 0.0584(19) 0.074(2) 0.0476(18) 0.0367(17) 0.0196(15) 0.0178(17)
C15 0.081(3) 0.090(3) 0.0403(18) 0.0294(19) 0.0142(18) 0.023(2)
C16 0.077(3) 0.071(2) 0.053(2) 0.0210(19) -0.0033(18) 0.006(2)
C17 0.074(2) 0.073(2) 0.065(2) 0.038(2) 0.0045(19) -0.0079(19)
C18 0.068(2) 0.064(2) 0.0458(17) 0.0307(16) 0.0146(16) 0.0027(17)
C19 0.0525(16) 0.0310(13) 0.0339(14) 0.0144(11) 0.0133(12) 0.0007(12)
C20 0.064(2) 0.0511(18) 0.0446(17) 0.0258(14) 0.0111(15) 0.0016(15)
C21 0.105(3) 0.057(2) 0.0415(18) 0.0273(16) 0.0071(19) 0.0006(19)
C22 0.133(4) 0.051(2) 0.054(2) 0.0275(17) 0.047(2) 0.010(2)
C23 0.093(3) 0.066(2) 0.083(3) 0.039(2) 0.057(2) 0.015(2)
C24 0.062(2) 0.0562(19) 0.062(2) 0.0303(16) 0.0270(16) 0.0102(15)
C25 0.0524(16) 0.0400(15) 0.0445(16) 0.0223(13) 0.0204(13) 0.0080(13)
C26 0.058(2) 0.0440(17) 0.087(3) 0.0305(18) 0.0273(18) 0.0131(15)
C27 0.065(2) 0.066(2) 0.127(4) 0.047(2) 0.050(2) 0.0244(19)
C28 0.066(2) 0.070(3) 0.176(5) 0.054(3) 0.061(3) 0.005(2)
C29 0.080(3) 0.055(2) 0.200(6) 0.028(3) 0.073(3) -0.005(2)
C30 0.072(2) 0.0448(19) 0.117(3) 0.021(2) 0.053(2) 0.0047(17)
C31 0.0476(15) 0.0331(14) 0.0361(14) 0.0151(12) 0.0057(12) 0.0111(12)
C32 0.075(2) 0.0474(17) 0.0395(16) 0.0192(14) 0.0134(15) 0.0173(15)
C33 0.099(3) 0.056(2) 0.0382(17) 0.0113(16) 0.0064(18) 0.0240(19)
C34 0.093(3) 0.0414(19) 0.058(2) 0.0044(17) -0.007(2) 0.0065(18)
C35 0.081(2) 0.0358(17) 0.073(2) 0.0224(17) 0.0079(19) 0.0010(16)
C36 0.0573(18) 0.0384(16) 0.0484(17) 0.0183(14) 0.0076(14) 0.0060(13)
C37 0.0399(14) 0.0344(13) 0.0368(14) 0.0193(11) 0.0147(11) 0.0090(11)
C38 0.0448(15) 0.0390(14) 0.0449(16) 0.0225(13) 0.0205(13) 0.0080(12)
C39 0.0624(19) 0.0401(15) 0.0408(15) 0.0229(13) 0.0283(14) 0.0135(13)
C40 0.0661(19) 0.0361(14) 0.0299(13) 0.0170(12) 0.0166(13) 0.0135(13)
C41 0.0459(15) 0.0403(15) 0.0386(14) 0.0212(12) 0.0109(12) 0.0110(12)
C42 0.0398(14) 0.0341(13) 0.0348(13) 0.0191(11) 0.0132(11) 0.0123(11)
C43 0.0345(13) 0.0343(13) 0.0402(15) 0.0196(12) 0.0085(12) 0.0067(11)
C44 0.0327(13) 0.0365(14) 0.0427(15) 0.0208(12) 0.0121(11) 0.0088(11)
C45 0.0355(13) 0.0369(14) 0.0378(14) 0.0192(12) 0.0132(11) 0.0107(11)
C46 0.0372(14) 0.0445(15) 0.0431(15) 0.0229(13) 0.0170(12) 0.0115(12)
C47 0.0493(16) 0.0459(16) 0.0439(15) 0.0247(13) 0.0270(13) 0.0164(13)
C48 0.0543(17) 0.0462(16) 0.0333(14) 0.0200(12) 0.0171(13) 0.0154(13)
C49 0.0393(14) 0.0452(15) 0.0377(14) 0.0189(13) 0.0105(12) 0.0097(12)
C50 0.0367(13) 0.0342(13) 0.0364(14) 0.0169(11) 0.0143(11) 0.0089(11)
C51 0.0358(14) 0.0346(14) 0.0421(15) 0.0200(13) 0.0103(12) 0.0064(11)
C52 0.0273(12) 0.0430(14) 0.0413(14) 0.0236(12) 0.0075(11) 0.0077(11)
C53 0.0294(14) 0.074(2) 0.0567(18) 0.0460(16) 0.0144(13) 0.0103(13)
C54 0.0520(17) 0.0492(17) 0.0486(17) 0.0274(14) 0.0167(14) 0.0214(14)
C55 0.0311(14) 0.0631(19) 0.064(2) 0.0325(17) 0.0079(13) 0.0034(13)
Cl1 0.0817(6) 0.0794(6) 0.0548(5) 0.0343(4) 0.0416(4) 0.0139(5)
Cl2 0.0910(6) 0.0659(5) 0.0332(4) 0.0202(4) 0.0154(4) 0.0162(4)
Cl3 0.0590(5) 0.0961(6) 0.0559(5) 0.0395(5) 0.0354(4) 0.0197(4)
Cl4 0.0748(6) 0.0903(6) 0.0362(4) 0.0266(4) 0.0195(4) 0.0218(5)
N1 0.0640(16) 0.0394(13) 0.0450(14) 0.0205(11) 0.0120(12) 0.0160(11)
N2 0.0319(11) 0.0456(12) 0.0355(11) 0.0228(10) 0.0107(9) 0.0076(9)
N3 0.0308(11) 0.0451(12) 0.0342(11) 0.0190(10) 0.0120(9) 0.0077(9)
N4 0.0318(11) 0.0407(12) 0.0343(11) 0.0164(10) 0.0118(9) 0.0063(9)
N5 0.0334(11) 0.0401(12) 0.0357(11) 0.0207(10) 0.0118(9) 0.0071(9)
O1 0.0358(10) 0.0537(11) 0.0415(11) 0.0265(9) 0.0048(9) 0.0049(8)
O2 0.0321(10) 0.0633(13) 0.0486(11) 0.0297(10) 0.0145(8) 0.0122(9)
O3 0.0512(12) 0.0578(13) 0.0502(13) 0.0045(11) 0.0139(10) -0.0076(10)
O4 0.0353(13) 0.269(4) 0.103(2) 0.138(3) 0.0031(13) -0.0150(18)
O5 0.0350(10) 0.0453(11) 0.0443(11) 0.0191(9) 0.0103(9) 0.0056(8)
O6 0.149(8) 0.133(7) 0.156(8) -0.004(5) 0.047(5) -0.044(5)
O7 0.149(8) 0.133(7) 0.156(8) -0.004(5) 0.047(5) -0.044(5)
O8 0.149(8) 0.133(7) 0.156(8) -0.004(5) 0.047(5) -0.044(5)
P1 0.0512(4) 0.0420(4) 0.0483(4) 0.0279(3) 0.0229(3) 0.0184(3)

loop_
_atom_type_symbol
_atom_type_description
_atom_type_scat_dispersion_real
_atom_type_scat_dispersion_imag
_atom_type_scat_source
C C 0.0033 0.0016 'International Tables Vol C Tables 4.2.6.8 and 6.1.1.4'
H H 0.0000 0.0000 'International Tables Vol C Tables 4.2.6.8 and 6.1.1.4'
Cl Cl 0.1484 0.1585 'International Tables Vol C Tables 4.2.6.8 and 6.1.1.4'
Fe Fe 0.3463 0.8444 'International Tables Vol C Tables 4.2.6.8 and 6.1.1.4'
N N 0.0061 0.0033 'International Tables Vol C Tables 4.2.6.8 and 6.1.1.4'
O O 0.0106 0.0060 'International Tables Vol C Tables 4.2.6.8 and 6.1.1.4'
P P 0.1023 0.0942 'International Tables Vol C Tables 4.2.6.8 and 6.1.1.4'

loop_
_diffrn_radiation_wavelength
0.71073

loop_
_geom_angle_atom_site_label_1
_geom_angle_atom_site_label_2
_geom_angle_atom_site_label_3
_geom_angle
_geom_angle_site_symmetry_1
_geom_angle_site_symmetry_3
N3 Fe1 N2 84.02(9) . .
N3 Fe1 N5 157.35(9) . .
N2 Fe1 N5 84.41(9) . .
N3 Fe1 N4 84.66(9) . .
N2 Fe1 N4 156.43(9) . .
N5 Fe1 N4 98.65(9) . .
N3 Fe1 O5 98.53(9) . .
N2 Fe1 O5 98.65(9) . .
N5 Fe1 O5 102.42(8) . .
N4 Fe1 O5 103.43(8) . .
N1 P2 C25 111.58(14) . .
N1 P2 C19 108.07(13) . .
C25 P2 C19 107.02(13) . .
N1 P2 C31 114.87(13) . .
C25 P2 C31 107.51(13) . .
C19 P2 C31 107.45(12) . .
C6 C1 C2 119.7(3) . .
C6 C1 P1 119.9(3) . .
C2 C1 P1 120.2(3) . .
C3 C2 C1 119.1(5) . .
C4 C3 C2 120.8(6) . .
C5 C4 C3 120.3(5) . .
C4 C5 C6 120.6(5) . .
C1 C6 C5 119.5(5) . .
C8 C7 C12 117.8(3) . .
C8 C7 P1 120.5(2) . .
C12 C7 P1 121.7(3) . .
C7 C8 C9 121.2(4) . .
C10 C9 C8 120.4(4) . .
C9 C10 C11 119.9(4) . .
C10 C11 C12 120.0(4) . .
C7 C12 C11 120.6(4) . .
C14 C13 C18 119.3(3) . .
C14 C13 P1 122.6(2) . .
C18 C13 P1 118.1(2) . .
C15 C14 C13 119.2(3) . .
C16 C15 C14 120.8(3) . .
C15 C16 C17 120.5(4) . .
C18 C17 C16 119.3(3) . .
C17 C18 C13 120.8(3) . .
C20 C19 C24 119.2(3) . .
C20 C19 P2 121.7(2) . .
C24 C19 P2 119.1(2) . .
C19 C20 C21 120.0(3) . .
C22 C21 C20 119.8(4) . .
C21 C22 C23 120.3(3) . .
C22 C23 C24 120.7(4) . .
C23 C24 C19 119.9(3) . .
C26 C25 C30 118.6(3) . .
C26 C25 P2 121.8(2) . .
C30 C25 P2 119.6(2) . .
C27 C26 C25 120.7(3) . .
C28 C27 C26 120.0(3) . .
C27 C28 C29 120.0(4) . .
C28 C29 C30 120.2(4) . .
C29 C30 C25 120.4(3) . .
C36 C31 C32 119.2(3) . .
C36 C31 P2 121.6(2) . .
C32 C31 P2 119.1(2) . .
C33 C32 C31 120.2(3) . .
C34 C33 C32 120.4(3) . .
C35 C34 C33 120.0(3) . .
C34 C35 C36 120.4(3) . .
C31 C36 C35 119.8(3) . .
C38 C37 C42 118.4(2) . .
C38 C37 N5 127.4(2) . .
C42 C37 N5 114.1(2) . .
C39 C38 C37 120.2(3) . .
C40 C39 C38 121.0(2) . .
C40 C39 Cl1 121.4(2) . .
C38 C39 Cl1 117.5(2) . .
C39 C40 C41 120.5(2) . .
C39 C40 Cl2 120.7(2) . .
C41 C40 Cl2 118.8(2) . .
C42 C41 C40 118.8(3) . .
C41 C42 N2 126.8(2) . .
C41 C42 C37 121.0(2) . .
N2 C42 C37 112.3(2) . .
O1 C43 N2 127.4(2) . .
O1 C43 C44 121.9(2) . .
N2 C43 C44 110.7(2) . .
O2 C44 N3 127.9(2) . .
O2 C44 C43 121.5(2) . .
N3 C44 C43 110.6(2) . .
C46 C45 N3 126.8(2) . .
C46 C45 C50 120.8(2) . .
N3 C45 C50 112.5(2) . .
C47 C46 C45 119.2(3) . .
C48 C47 C46 120.4(2) . .
C48 C47 Cl3 121.1(2) . .
C46 C47 Cl3 118.5(2) . .
C47 C48 C49 121.0(2) . .
C47 C48 Cl4 120.8(2) . .
C49 C48 Cl4 118.2(2) . .
C48 C49 C50 119.6(2) . .
C49 C50 C45 119.0(2) . .
C49 C50 N4 126.7(2) . .
C45 C50 N4 114.2(2) . .
O3 C51 N4 123.8(2) . .
O3 C51 C52 119.0(2) . .
N4 C51 C52 117.1(2) . .
C53 C52 C55 108.3(2) . .
C53 C52 C54 106.5(2) . .
C55 C52 C54 108.7(2) . .
C53 C52 C51 116.8(2) . .
C55 C52 C51 108.9(2) . .
C54 C52 C51 107.3(2) . .
O4 C53 N5 123.4(3) . .
O4 C53 C52 117.6(2) . .
N5 C53 C52 118.9(2) . .
P1 N1 P2 147.32(17) . .
C43 N2 C42 128.6(2) . .
C43 N2 Fe1 116.32(17) . .
C42 N2 Fe1 114.91(16) . .
C44 N3 C45 128.1(2) . .
C44 N3 Fe1 116.80(17) . .
C45 N3 Fe1 115.10(16) . .
C51 N4 C50 122.1(2) . .
C51 N4 Fe1 124.01(17) . .
C50 N4 Fe1 112.37(16) . .
C53 N5 C37 121.8(2) . .
C53 N5 Fe1 125.58(17) . .
C37 N5 Fe1 112.59(16) . .
O8 O7 O8 65.6(16) . 2_665
O8 O7 O6 111.7(15) . .
O8 O7 O6 151(2) 2_665 .
O7 O8 O7 114.4(16) . 2_665
O7 O8 O8 58.3(13) . 2_665
O7 O8 O8 56.0(14) 2_665 2_665
N1 P1 C1 108.47(15) . .
N1 P1 C13 112.85(13) . .
C1 P1 C13 107.66(15) . .
N1 P1 C7 112.12(15) . .
C1 P1 C7 106.17(14) . .
C13 P1 C7 109.25(14) . .
C3 C2 H2 120.6 . .
C1 C2 H2 120.3 . .
C4 C3 H3 119.7 . .
C2 C3 H3 119.5 . .
C5 C4 H4 120.2 . .
C3 C4 H4 119.5 . .
C4 C5 H5 119.4 . .
C6 C5 H5 120.0 . .
C1 C6 H6 120.2 . .
C5 C6 H6 120.3 . .
C7 C8 H8 119.5 . .
C9 C8 H8 119.3 . .
C10 C9 H9 119.7 . .
C8 C9 H9 119.9 . .
C9 C10 H10 120.1 . .
C11 C10 H10 120.0 . .
C10 C11 H11 120.1 . .
C12 C11 H11 119.9 . .
C7 C12 H12 119.7 . .
C11 C12 H12 119.7 . .
C15 C14 H14 120.4 . .
C13 C14 H14 120.4 . .
C16 C15 H15 119.6 . .
C14 C15 H15 119.5 . .
C15 C16 H16 119.6 . .
C17 C16 H16 119.9 . .
C18 C17 H17 120.5 . .
C16 C17 H17 120.2 . .
C17 C18 H18 119.6 . .
C13 C18 H18 119.6 . .
C19 C20 H20 120.0 . .
C21 C20 H20 120.0 . .
C22 C21 H21 120.0 . .
C20 C21 H21 120.1 . .
C21 C22 H22 119.9 . .
C23 C22 H22 119.8 . .
C22 C23 H23 119.6 . .
C24 C23 H23 119.7 . .
C23 C24 H24 120.1 . .
C19 C24 H24 120.0 . .
C27 C26 H26 119.6 . .
C25 C26 H26 119.6 . .
C28 C27 H27 120.0 . .
C26 C27 H27 120.0 . .
C27 C28 H28 120.0 . .
C29 C28 H28 120.0 . .
C28 C29 H29 119.9 . .
C30 C29 H29 119.9 . .
C29 C30 H30 119.8 . .
C25 C30 H30 119.8 . .
C33 C32 H32 119.9 . .
C31 C32 H32 120.0 . .
C34 C33 H33 119.7 . .
C32 C33 H33 119.9 . .
C35 C34 H34 119.9 . .
C33 C34 H34 120.0 . .
C34 C35 H35 119.8 . .
C36 C35 H35 119.9 . .
C31 C36 H36 120.2 . .
C35 C36 H36 120.0 . .
C39 C38 H38 119.9 . .
C37 C38 H38 119.9 . .
C42 C41 H41 120.6 . .
C40 C41 H41 120.6 . .
C47 C46 H46 120.4 . .
C45 C46 H46 120.4 . .
C48 C49 H49 120.2 . .
C50 C49 H49 120.1 . .
C52 C54 H54A 109.5 . .
C52 C54 H54B 109.4 . .
H54A C54 H54B 109.5 . .
C52 C54 H54C 109.5 . .
H54A C54 H54C 109.5 . .
H54B C54 H54C 109.5 . .
C52 C55 H55A 109.5 . .
C52 C55 H55B 109.5 . .
H55A C55 H55B 109.5 . .
C52 C55 H55C 109.4 . .
H55A C55 H55C 109.5 . .
H55B C55 H55C 109.5 . .
Fe1 O5 H5A 108(2) . .
Fe1 O5 H5B 112(2) . .
H5A O5 H5B 107(2) . .

loop_
_geom_bond_atom_site_label_1
_geom_bond_atom_site_label_2
_geom_bond_distance
_geom_bond_site_symmetry_2
Fe1 N3 1.864(2) .
Fe1 N2 1.870(2) .
Fe1 N5 1.891(2) .
Fe1 N4 1.894(2) .
Fe1 O5 2.102(2) .
P2 N1 1.570(2) .
P2 C25 1.787(3) .
P2 C19 1.789(3) .
P2 C31 1.795(3) .
C1 C6 1.369(5) .
C1 C2 1.386(5) .
C1 P1 1.790(3) .
C2 C3 1.378(6) .
C3 C4 1.357(9) .
C4 C5 1.343(8) .
C5 C6 1.389(6) .
C7 C8 1.363(4) .
C7 C12 1.374(4) .
C7 P1 1.800(3) .
C8 C9 1.371(5) .
C9 C10 1.348(6) .
C10 C11 1.350(6) .
C11 C12 1.384(5) .
C13 C14 1.382(4) .
C13 C18 1.385(4) .
C13 P1 1.798(3) .
C14 C15 1.381(5) .
C15 C16 1.357(5) .
C16 C17 1.375(5) .
C17 C18 1.369(5) .
C19 C20 1.381(4) .
C19 C24 1.382(4) .
C20 C21 1.391(4) .
C21 C22 1.360(5) .
C22 C23 1.365(6) .
C23 C24 1.374(5) .
C25 C26 1.375(4) .
C25 C30 1.381(4) .
C26 C27 1.371(5) .
C27 C28 1.362(6) .
C28 C29 1.365(6) .
C29 C30 1.370(5) .
C31 C36 1.382(4) .
C31 C32 1.388(4) .
C32 C33 1.374(4) .
C33 C34 1.371(5) .
C34 C35 1.364(5) .
C35 C36 1.390(4) .
C37 C38 1.383(3) .
C37 C42 1.416(4) .
C37 N5 1.420(3) .
C38 C39 1.375(4) .
C39 C40 1.374(4) .
C39 Cl1 1.736(3) .
C40 C41 1.386(4) .
C40 Cl2 1.736(3) .
C41 C42 1.382(4) .
C42 N2 1.399(3) .
C43 O1 1.225(3) .
C43 N2 1.351(3) .
C43 C44 1.547(4) .
C44 O2 1.218(3) .
C44 N3 1.350(3) .
C45 C46 1.382(3) .
C45 N3 1.400(3) .
C45 C50 1.410(4) .
C46 C47 1.381(4) .
C47 C48 1.378(4) .
C47 Cl3 1.735(3) .
C48 C49 1.383(4) .
C48 Cl4 1.741(3) .
C49 C50 1.385(4) .
C50 N4 1.424(3) .
C51 O3 1.222(3) .
C51 N4 1.352(3) .
C51 C52 1.543(3) .
C52 C53 1.528(4) .
C52 C55 1.529(4) .
C52 C54 1.535(4) .
C53 O4 1.209(3) .
C53 N5 1.353(3) .
N1 P1 1.563(2) .
O6 O7 1.444(17) .
O7 O8 1.241(19) .
O7 O8 1.274(19) 2_665
O8 O7 1.274(19) 2_665
O8 O8 1.36(3) 2_665
C2 H2 0.9300 .
C3 H3 0.9299 .
C4 H4 0.9300 .
C5 H5 0.9300 .
C6 H6 0.9301 .
C8 H8 0.9300 .
C9 H9 0.9301 .
C10 H10 0.9300 .
C11 H11 0.9300 .
C12 H12 0.9301 .
C14 H14 0.9300 .
C15 H15 0.9301 .
C16 H16 0.9300 .
C17 H17 0.9300 .
C18 H18 0.9298 .
C20 H20 0.9300 .
C21 H21 0.9300 .
C22 H22 0.9300 .
C23 H23 0.9299 .
C24 H24 0.9300 .
C26 H26 0.9300 .
C27 H27 0.9300 .
C28 H28 0.9300 .
C29 H29 0.9300 .
C30 H30 0.9300 .
C32 H32 0.9300 .
C33 H33 0.9301 .
C34 H34 0.9299 .
C35 H35 0.9300 .
C36 H36 0.9300 .
C38 H38 0.9300 .
C41 H41 0.9299 .
C46 H46 0.9301 .
C49 H49 0.9300 .
C54 H54A 0.9600 .
C54 H54B 0.9600 .
C54 H54C 0.9600 .
C55 H55A 0.9599 .
C55 H55B 0.9601 .
C55 H55C 0.9599 .
O5 H5A 0.827(17) .
O5 H5B 0.791(17) .

loop_
_geom_hbond_atom_site_label_D
_geom_hbond_atom_site_label_H
_geom_hbond_atom_site_label_A
_geom_hbond_distance_DH
_geom_hbond_distance_HA
_geom_hbond_distance_DA
_geom_hbond_angle_DHA
_geom_hbond_site_symmetry_A
O5 H5A O1 0.827(17) 1.888(17) 2.714(3) 176(3) 2_776
O5 H5B O2 0.791(17) 2.41(3) 2.860(3) 117(3) 2_776
